data_4073240
loop_
_publ_author_name
'Edworthy, Ian S.'
'Blake, Alexander J.'
'Wilson, Claire'
'Arnold, Polly L.'

_publ_section_title
;
 Synthesis and NHC Lability of d0Lithium, Yttrium, Titanium, and Zirconium
 Amido Bis(N-heterocyclic carbene) Complexes
;
_journal_issue 15
_journal_name_full Organometallics
_journal_page_first 3684
_journal_paper_doi 10.1021/om0701874
_journal_volume 26
_journal_year 2007
_chemical_formula_moiety 'C28 H38 N5, 3(Br), C H Cl3'
_chemical_formula_sum 'C29 H39 Br3 Cl3 N5'
_chemical_formula_weight 803.73
_chemical_name_systematic
; 
 ? 
;
_space_group_IT_number 2
_symmetry_cell_setting triclinic
_symmetry_space_group_name_Hall '-P 1'
_symmetry_space_group_name_H-M 'P -1'
_atom_sites_solution_hydrogens 'Me H from delta-F; others placed geometrically'
_atom_sites_solution_primary direct
_atom_sites_solution_secondary difmap
_audit_creation_method SHELXL-97
_cell_angle_alpha 95.065(3)
_cell_angle_beta 92.839(3)
_cell_angle_gamma 100.834(3)
_cell_formula_units_Z 2
_cell_length_a 10.596(2)
_cell_length_b 11.496(2)
_cell_length_c 14.619(3)
_cell_measurement_reflns_used 7509
_cell_measurement_temperature 150(2)
_cell_measurement_theta_max 27.5
_cell_measurement_theta_min 2.3
_cell_volume 1738.2(6)
_computing_cell_refinement 'Bruker SAINT version 6.36a (Bruker, 2000)'
_computing_data_collection 'Bruker SMART version 5.625 (Bruker, 1998)'
_computing_data_reduction 'Bruker SAINT; Bruker SHELXTL (Bruker, 2001)'
_computing_molecular_graphics 'Bruker SHELXTL'
_computing_publication_material 'enCIFer(Allen et al.,2004);PLATON(Spek,2003)'
_computing_structure_refinement 'SHELXL-97 (Sheldrick, 1997)'
_computing_structure_solution 'SIR92 (Altomare et al., 1994)'
_diffrn_ambient_temperature 150(2)
_diffrn_measured_fraction_theta_full 0.986
_diffrn_measured_fraction_theta_max 0.974
_diffrn_measurement_device_type 'Bruker SMART 1000 CCD area detector'
_diffrn_measurement_method omega
_diffrn_radiation_monochromator graphite
_diffrn_radiation_source 'normal-focus sealed tube'
_diffrn_radiation_type MoK\a
_diffrn_radiation_wavelength 0.71073
_diffrn_reflns_av_R_equivalents 0.015
_diffrn_reflns_av_sigmaI/netI 0.025
_diffrn_reflns_limit_h_max 13
_diffrn_reflns_limit_h_min -13
_diffrn_reflns_limit_k_max 14
_diffrn_reflns_limit_k_min -14
_diffrn_reflns_limit_l_max 19
_diffrn_reflns_limit_l_min -19
_diffrn_reflns_number 15654
_diffrn_reflns_theta_full 26.00
_diffrn_reflns_theta_max 27.55
_diffrn_reflns_theta_min 2.18
_diffrn_standards_decay_% 0
_diffrn_standards_number 0
_exptl_absorpt_coefficient_mu 3.738
_exptl_absorpt_correction_T_max 1.000
_exptl_absorpt_correction_T_min 0.561
_exptl_absorpt_correction_type multi-scan
_exptl_absorpt_process_details '(SADABS version 2.03; Bruker, 2001)'
_exptl_crystal_colour colourless
_exptl_crystal_density_diffrn 1.536
_exptl_crystal_density_method 'not measured'
_exptl_crystal_description block
_exptl_crystal_F_000 808
_exptl_crystal_size_max 0.55
_exptl_crystal_size_mid 0.35
_exptl_crystal_size_min 0.32
_refine_diff_density_max 1.06
_refine_diff_density_min -0.70
_refine_diff_density_rms 0.08
_refine_ls_extinction_coef 0
_refine_ls_extinction_method none
_refine_ls_goodness_of_fit_ref 1.05
_refine_ls_hydrogen_treatment 'rigid rotating group; riding model'
_refine_ls_matrix_type full
_refine_ls_number_parameters 375
_refine_ls_number_reflns 7797
_refine_ls_number_restraints 0
_refine_ls_restrained_S_all 1.05
_refine_ls_R_factor_all 0.0379
_refine_ls_R_factor_gt 0.0316
_refine_ls_shift/su_max 0.021
_refine_ls_shift/su_mean 0.000
_refine_ls_structure_factor_coef Fsqd
_refine_ls_weighting_details 'calc w=1/[\s^2^(Fo^2^)+(0.043P)^2^+1.897P] where P=(Fo^2^+2Fc^2^)/3'
_refine_ls_weighting_scheme calc
_refine_ls_wR_factor_gt 0.0839
_refine_ls_wR_factor_ref 0.0866
_reflns_number_gt 6780
_reflns_number_total 7803
_reflns_threshold_expression >2sigma(I)
_cod_data_source_file om0701874.cif
_cod_data_source_block brmsam
_cod_depositor_comments
;
The following automatic conversions were performed:

'_symmetry_cell_setting' value 'Triclinic' changed to 'triclinic'
according to /home/saulius/struct/CIF-dictionaries/cif_core.dic
dictionary named 'cif_core.dic' version 2.4.1 from 2010-06-29.

Automatic conversion script
Id: cif_fix_values 1715 2011-07-08 13:25:40Z adriana 
;
_cod_original_cell_volume 1738.2(9)
_cod_original_sg_symbol_H-M P-1
_cod_database_code 4073240

loop_
_symmetry_equiv_pos_as_xyz
'x, y, z'
'-x, -y, -z'

loop_
_atom_site_label
_atom_site_type_symbol
_atom_site_fract_x
_atom_site_fract_y
_atom_site_fract_z
_atom_site_U_iso_or_equiv
_atom_site_adp_type
_atom_site_occupancy
_atom_site_symmetry_multiplicity
_atom_site_calc_flag
_atom_site_refinement_flags
C1 C -0.2570(2) 0.1810(2) 0.89191(17) 0.0210(5) Uani 1 1 d .
H1 H -0.2516 0.2612 0.8788 0.025 Uiso 1 1 calc R
N1 N -0.32019(18) 0.08529(17) 0.83923(14) 0.0197(4) Uani 1 1 d .
C2 C -0.3062(2) -0.0146(2) 0.88183(18) 0.0241(5) Uani 1 1 d .
H2 H -0.3417 -0.0949 0.8597 0.029 Uiso 1 1 calc R
C3 C -0.2327(2) 0.0231(2) 0.96062(17) 0.0233(5) Uani 1 1 d .
H3 H -0.2065 -0.0257 1.0043 0.028 Uiso 1 1 calc R
N2 N -0.20257(18) 0.14563(18) 0.96607(13) 0.0189(4) Uani 1 1 d .
C4 C -0.1388(2) 0.2239(2) 1.04559(17) 0.0242(5) Uani 1 1 d .
H4A H -0.1823 0.1995 1.1012 0.029 Uiso 1 1 calc R
H4B H -0.1504 0.3060 1.0378 0.029 Uiso 1 1 calc R
C5 C 0.0041(2) 0.2253(2) 1.06200(16) 0.0205(5) Uani 1 1 d .
H5A H 0.0326 0.2588 1.1260 0.025 Uiso 1 1 calc R
H5B H 0.0189 0.1425 1.0547 0.025 Uiso 1 1 calc R
N3 N 0.08275(19) 0.29657(19) 0.99739(14) 0.0181(4) Uani 1 1 d .
H2N H 0.058(3) 0.354(3) 0.993(2) 0.023(8) Uiso 1 1 d .
H1N H 0.071(3) 0.256(3) 0.944(2) 0.029(8) Uiso 1 1 d .
C6 C 0.2227(2) 0.3235(2) 1.02790(17) 0.0213(5) Uani 1 1 d .
H6A H 0.2611 0.2538 1.0090 0.026 Uiso 1 1 calc R
H6B H 0.2321 0.3369 1.0959 0.026 Uiso 1 1 calc R
C7 C 0.2963(2) 0.4319(2) 0.98844(16) 0.0235(5) Uani 1 1 d .
H7A H 0.2454 0.4958 0.9938 0.028 Uiso 1 1 calc R
H7B H 0.3782 0.4607 1.0262 0.028 Uiso 1 1 calc R
N4 N 0.32556(19) 0.41145(17) 0.89192(14) 0.0215(4) Uani 1 1 d .
C8 C 0.2789(2) 0.4602(2) 0.82187(17) 0.0234(5) Uani 1 1 d .
H8 H 0.2133 0.5063 0.8246 0.028 Uiso 1 1 calc R
N5 N 0.3389(2) 0.43407(19) 0.74719(14) 0.0234(4) Uani 1 1 d .
C9 C 0.4207(3) 0.3531(2) 0.86119(19) 0.0297(6) Uani 1 1 d .
H9 H 0.4710 0.3112 0.8970 0.036 Uiso 1 1 calc R
C10 C 0.4287(3) 0.3668(3) 0.77104(19) 0.0306(6) Uani 1 1 d .
H10 H 0.4854 0.3361 0.7312 0.037 Uiso 1 1 calc R
C11 C 0.3081(2) 0.4648(2) 0.65548(17) 0.0255(5) Uani 1 1 d .
C12 C 0.3919(3) 0.5538(3) 0.6186(2) 0.0348(6) Uani 1 1 d .
C13 C 0.3571(3) 0.5789(3) 0.5303(2) 0.0409(7) Uani 1 1 d .
H13 H 0.4133 0.6380 0.5024 0.049 Uiso 1 1 calc R
C14 C 0.2444(3) 0.5213(3) 0.4817(2) 0.0375(7) Uani 1 1 d .
C15 C 0.1642(3) 0.4331(3) 0.5220(2) 0.0336(6) Uani 1 1 d .
H15 H 0.0864 0.3929 0.4891 0.040 Uiso 1 1 calc R
C16 C 0.1939(3) 0.4017(2) 0.60872(18) 0.0283(5) Uani 1 1 d .
C17 C 0.1082(3) 0.3039(3) 0.6507(2) 0.0405(7) Uani 1 1 d .
H17A H 0.0621 0.3387 0.6993 0.061 Uiso 1 1 calc R
H17B H 0.1607 0.2518 0.6770 0.061 Uiso 1 1 calc R
H17C H 0.0460 0.2575 0.6031 0.061 Uiso 1 1 calc R
C18 C 0.5137(3) 0.6212(3) 0.6710(2) 0.0526(9) Uani 1 1 d .
H18A H 0.4934 0.6521 0.7321 0.079 Uiso 1 1 calc R
H18B H 0.5521 0.6877 0.6373 0.079 Uiso 1 1 calc R
H18C H 0.5748 0.5677 0.6777 0.079 Uiso 1 1 calc R
C19 C 0.2081(4) 0.5529(3) 0.3870(2) 0.0567(10) Uani 1 1 d .
H19A H 0.2824 0.6034 0.3638 0.085 Uiso 1 1 calc R
H19B H 0.1367 0.5960 0.3905 0.085 Uiso 1 1 calc R
H19C H 0.1817 0.4799 0.3451 0.085 Uiso 1 1 calc R
C20 C -0.4016(2) 0.0893(2) 0.75706(16) 0.0208(5) Uani 1 1 d .
C21 C -0.3438(2) 0.1197(2) 0.67666(18) 0.0248(5) Uani 1 1 d .
C22 C -0.4258(3) 0.1294(2) 0.60101(18) 0.0277(5) Uani 1 1 d .
H22 H -0.3894 0.1504 0.5453 0.033 Uiso 1 1 calc R
C23 C -0.5595(3) 0.1093(2) 0.60461(18) 0.0269(5) Uani 1 1 d .
C24 C -0.6115(2) 0.0751(2) 0.68574(19) 0.0272(5) Uani 1 1 d .
H24 H -0.7025 0.0585 0.6882 0.033 Uiso 1 1 calc R
C25 C -0.5345(2) 0.0643(2) 0.76394(18) 0.0236(5) Uani 1 1 d .
C26 C -0.5935(3) 0.0295(3) 0.8515(2) 0.0340(6) Uani 1 1 d .
H26A H -0.5847 -0.0522 0.8605 0.051 Uiso 1 1 calc R
H26B H -0.6850 0.0342 0.8473 0.051 Uiso 1 1 calc R
H26C H -0.5493 0.0837 0.9036 0.051 Uiso 1 1 calc R
C27 C -0.2004(3) 0.1396(3) 0.6707(2) 0.0384(7) Uani 1 1 d .
H27A H -0.1600 0.2127 0.7090 0.058 Uiso 1 1 calc R
H27B H -0.1798 0.1472 0.6067 0.058 Uiso 1 1 calc R
H27C H -0.1679 0.0719 0.6926 0.058 Uiso 1 1 calc R
C28 C -0.6445(3) 0.1285(3) 0.5236(2) 0.0391(7) Uani 1 1 d .
H28A H -0.7268 0.0724 0.5212 0.059 Uiso 1 1 calc R
H28B H -0.6019 0.1155 0.4667 0.059 Uiso 1 1 calc R
H28C H -0.6599 0.2102 0.5305 0.059 Uiso 1 1 calc R
Br1 Br 0.06759(3) 0.08591(2) 0.841296(18) 0.03113(8) Uani 1 1 d .
Br2 Br -0.05644(2) 0.46312(2) 0.862952(17) 0.02637(7) Uani 1 1 d .
Br3 Br -0.45185(2) 0.28114(2) 1.076035(19) 0.02847(7) Uani 1 1 d .
C30 C 0.0145(4) 0.8420(3) 0.6777(2) 0.0488(8) Uani 1 1 d .
H30 H 0.0454 0.9065 0.7287 0.059 Uiso 1 1 calc R
Cl1 Cl -0.14875(11) 0.78386(10) 0.68999(7) 0.0664(3) Uani 1 1 d .
Cl2 Cl 0.03131(13) 0.90412(11) 0.57267(7) 0.0743(3) Uani 1 1 d .
Cl3 Cl 0.10549(14) 0.73185(13) 0.68649(9) 0.0834(4) Uani 1 1 d .

loop_
_atom_site_aniso_label
_atom_site_aniso_U_11
_atom_site_aniso_U_22
_atom_site_aniso_U_33
_atom_site_aniso_U_23
_atom_site_aniso_U_13
_atom_site_aniso_U_12
C1 0.0174(11) 0.0184(11) 0.0263(12) 0.0037(9) 0.0005(9) 0.0010(8)
N1 0.0161(9) 0.0191(9) 0.0230(10) 0.0046(8) -0.0020(8) 0.0005(7)
C2 0.0215(12) 0.0186(11) 0.0317(13) 0.0070(10) 0.0006(10) 0.0007(9)
C3 0.0198(11) 0.0232(12) 0.0276(12) 0.0083(10) 0.0020(9) 0.0032(9)
N2 0.0134(9) 0.0216(10) 0.0214(10) 0.0033(8) 0.0022(7) 0.0016(7)
C4 0.0173(11) 0.0307(13) 0.0231(12) -0.0038(10) 0.0017(9) 0.0033(9)
C5 0.0184(11) 0.0221(11) 0.0201(11) 0.0052(9) 0.0003(9) 0.0007(9)
N3 0.0160(9) 0.0179(10) 0.0208(10) 0.0056(8) -0.0015(8) 0.0028(8)
C6 0.0150(10) 0.0247(12) 0.0237(12) 0.0048(9) -0.0007(9) 0.0018(9)
C7 0.0234(12) 0.0231(12) 0.0208(12) -0.0008(9) 0.0029(9) -0.0024(9)
N4 0.0217(10) 0.0183(9) 0.0226(10) 0.0021(8) 0.0032(8) -0.0015(8)
C8 0.0208(11) 0.0215(11) 0.0267(12) 0.0021(9) 0.0035(9) 0.0010(9)
N5 0.0230(10) 0.0236(10) 0.0233(10) 0.0033(8) 0.0034(8) 0.0029(8)
C9 0.0303(14) 0.0313(14) 0.0309(14) 0.0060(11) 0.0056(11) 0.0124(11)
C10 0.0318(14) 0.0342(14) 0.0287(13) 0.0022(11) 0.0067(11) 0.0131(11)
C11 0.0256(13) 0.0280(13) 0.0222(12) 0.0045(10) 0.0031(10) 0.0019(10)
C12 0.0359(15) 0.0339(15) 0.0311(14) 0.0066(12) 0.0005(12) -0.0036(12)
C13 0.0513(19) 0.0342(15) 0.0334(15) 0.0126(12) 0.0054(13) -0.0060(13)
C14 0.0514(18) 0.0334(15) 0.0293(14) 0.0075(12) -0.0020(13) 0.0117(13)
C15 0.0317(14) 0.0356(15) 0.0315(14) -0.0004(12) -0.0042(11) 0.0049(11)
C16 0.0251(13) 0.0305(13) 0.0282(13) -0.0001(11) 0.0043(10) 0.0029(10)
C17 0.0353(16) 0.0435(17) 0.0348(15) 0.0006(13) 0.0047(12) -0.0119(13)
C18 0.0457(19) 0.059(2) 0.0417(18) 0.0112(16) -0.0002(15) -0.0206(16)
C19 0.080(3) 0.051(2) 0.0395(18) 0.0189(16) -0.0107(18) 0.0118(19)
C20 0.0185(11) 0.0198(11) 0.0229(11) 0.0034(9) -0.0041(9) 0.0016(9)
C21 0.0207(12) 0.0266(12) 0.0268(12) 0.0066(10) 0.0003(10) 0.0022(9)
C22 0.0292(13) 0.0305(13) 0.0233(12) 0.0048(10) 0.0003(10) 0.0048(10)
C23 0.0281(13) 0.0225(12) 0.0287(13) 0.0006(10) -0.0076(10) 0.0047(10)
C24 0.0169(11) 0.0294(13) 0.0342(14) 0.0043(11) -0.0041(10) 0.0025(9)
C25 0.0202(11) 0.0215(12) 0.0286(13) 0.0042(10) 0.0004(10) 0.0025(9)
C26 0.0201(12) 0.0479(17) 0.0372(15) 0.0162(13) 0.0070(11) 0.0078(11)
C27 0.0226(14) 0.0571(19) 0.0377(16) 0.0177(14) 0.0075(12) 0.0058(13)
C28 0.0380(16) 0.0437(17) 0.0350(15) 0.0049(13) -0.0124(13) 0.0104(13)
Br1 0.03020(14) 0.03339(15) 0.03096(14) -0.00085(11) -0.00036(11) 0.01158(11)
Br2 0.03185(14) 0.02346(13) 0.02485(13) 0.00295(9) 0.00055(10) 0.00812(10)
Br3 0.02219(13) 0.02382(13) 0.03878(15) 0.00578(10) -0.00038(10) 0.00230(9)
C30 0.061(2) 0.0481(19) 0.0301(16) -0.0033(14) -0.0030(15) -0.0026(16)
Cl1 0.0652(6) 0.0684(6) 0.0567(6) 0.0004(5) 0.0020(5) -0.0063(5)
Cl2 0.0991(9) 0.0732(7) 0.0429(5) 0.0148(5) 0.0066(5) -0.0071(6)
Cl3 0.0944(9) 0.0910(9) 0.0705(7) 0.0005(6) -0.0081(6) 0.0397(7)

loop_
_atom_type_symbol
_atom_type_description
_atom_type_scat_dispersion_real
_atom_type_scat_dispersion_imag
_atom_type_scat_source
C C 0.0033 0.0016 'International Tables Vol C Tables 4.2.6.8 and 6.1.1.4'
H H 0.0000 0.0000 'International Tables Vol C Tables 4.2.6.8 and 6.1.1.4'
N N 0.0061 0.0033 'International Tables Vol C Tables 4.2.6.8 and 6.1.1.4'
Br Br -0.2901 2.4595 'International Tables Vol C Tables 4.2.6.8 and 6.1.1.4'
Cl Cl 0.1484 0.1585 'International Tables Vol C Tables 4.2.6.8 and 6.1.1.4'

loop_
_geom_angle_atom_site_label_1
_geom_angle_atom_site_label_2
_geom_angle_atom_site_label_3
_geom_angle
N1 C1 N2 108.7(2)
C1 N1 C2 108.4(2)
C1 N1 C20 124.4(2)
C2 N1 C20 126.9(2)
C3 C2 N1 107.2(2)
C2 C3 N2 107.3(2)
C1 N2 C3 108.5(2)
C1 N2 C4 125.3(2)
C3 N2 C4 125.6(2)
N2 C4 C5 115.2(2)
N3 C5 C4 112.27(19)
C5 N3 C6 112.08(18)
N3 C6 C7 112.99(19)
N4 C7 C6 114.7(2)
C8 N4 C9 108.5(2)
C8 N4 C7 125.6(2)
C9 N4 C7 125.3(2)
N4 C8 N5 108.9(2)
C8 N5 C10 108.3(2)
C8 N5 C11 125.1(2)
C10 N5 C11 126.5(2)
C10 C9 N4 107.1(2)
C9 C10 N5 107.2(2)
C12 C11 C16 123.4(2)
C12 C11 N5 119.3(2)
C16 C11 N5 117.4(2)
C11 C12 C13 116.5(3)
C11 C12 C18 122.2(3)
C13 C12 C18 121.3(3)
C14 C13 C12 122.7(3)
C13 C14 C15 118.3(3)
C13 C14 C19 121.2(3)
C15 C14 C19 120.4(3)
C16 C15 C14 122.2(3)
C15 C16 C11 117.0(2)
C15 C16 C17 121.7(3)
C11 C16 C17 121.3(2)
C21 C20 C25 123.5(2)
C21 C20 N1 119.0(2)
C25 C20 N1 117.5(2)
C20 C21 C22 116.9(2)
C20 C21 C27 121.8(2)
C22 C21 C27 121.3(2)
C23 C22 C21 122.2(2)
C24 C23 C22 118.2(2)
C24 C23 C28 121.1(2)
C22 C23 C28 120.7(3)
C23 C24 C25 122.3(2)
C20 C25 C24 116.9(2)
C20 C25 C26 122.1(2)
C24 C25 C26 121.1(2)
Cl3 C30 Cl2 111.6(2)
Cl3 C30 Cl1 110.3(2)
Cl2 C30 Cl1 109.7(2)

loop_
_geom_bond_atom_site_label_1
_geom_bond_atom_site_label_2
_geom_bond_distance
C1 N1 1.332(3)
C1 N2 1.333(3)
N1 C2 1.382(3)
N1 C20 1.453(3)
C2 C3 1.348(4)
C3 N2 1.379(3)
N2 C4 1.458(3)
C4 C5 1.519(3)
C5 N3 1.489(3)
N3 C6 1.494(3)
C6 C7 1.516(3)
C7 N4 1.468(3)
N4 C8 1.328(3)
N4 C9 1.384(3)
C8 N5 1.330(3)
N5 C10 1.384(3)
N5 C11 1.453(3)
C9 C10 1.346(4)
C11 C12 1.389(4)
C11 C16 1.399(4)
C12 C13 1.395(4)
C12 C18 1.508(4)
C13 C14 1.380(5)
C14 C15 1.390(4)
C14 C19 1.512(4)
C15 C16 1.385(4)
C16 C17 1.502(4)
C20 C21 1.393(3)
C20 C25 1.394(3)
C21 C22 1.398(4)
C21 C27 1.502(4)
C22 C23 1.396(4)
C23 C24 1.390(4)
C23 C28 1.509(4)
C24 C25 1.400(4)
C25 C26 1.505(4)
C30 Cl3 1.739(4)
C30 Cl2 1.753(4)
C30 Cl1 1.757(4)
